data_4502080
loop_
_publ_author_name
'Urankar, Damijana'
'Pevec, Andrej'
'Turel, Iztok'
'Ko\<smrlj, Janez'

_publ_section_title
;
 Pyridyl Conjugated 1,2,3-Triazole is a Versatile Coordination Ability
 Ligand Enabling Supramolecular Associations
;
_journal_issue 11
_journal_name_full 'Crystal Growth &amp; Design'
_journal_page_first 4920
_journal_paper_doi 10.1021/cg100993k
_journal_volume 10
_journal_year 2010
_chemical_formula_sum 'C36 H36 N8 O8 Rh2'
_chemical_formula_weight 914.55
_chemical_name_systematic
;
 ?
;
_space_group_IT_number 14
_symmetry_cell_setting monoclinic
_symmetry_space_group_name_Hall '-P 2yab'
_symmetry_space_group_name_H-M 'P 1 21/a 1'
_atom_sites_solution_hydrogens geom
_atom_sites_solution_primary direct
_atom_sites_solution_secondary difmap
_audit_creation_method SHELXL-97
_cell_angle_alpha 90.00
_cell_angle_beta 108.2101(10)
_cell_angle_gamma 90.00
_cell_formula_units_Z 2
_cell_length_a 11.3516(2)
_cell_length_b 11.8429(2)
_cell_length_c 14.6615(3)
_cell_measurement_reflns_used 4443
_cell_measurement_temperature 293(2)
_cell_measurement_theta_max 27.48
_cell_measurement_theta_min 2.55
_cell_volume 1872.32(6)
_computing_cell_refinement 'DENZO and SCALEPACK (Otwinowski & Minor, 1997)'
_computing_data_collection 'COLLECT (Nonius, 1998)'
_computing_data_reduction 'DENZO and SCALEPACK'
_computing_publication_material 'WinGX (Farrugia, 1999)'
_computing_structure_refinement 'SHELXL-97 (Sheldrick, 2008)'
_computing_structure_solution 'DENZO and SCALEPACK'
_diffrn_ambient_temperature 293(2)
_diffrn_measured_fraction_theta_full 0.997
_diffrn_measured_fraction_theta_max 0.997
_diffrn_measurement_device_type
;
Nonius KappaCCD area-detector diffractometer
;
_diffrn_measurement_method '\w scans'
_diffrn_radiation_monochromator graphite
_diffrn_radiation_source 'fine-focus sealed tube'
_diffrn_radiation_type MoK\a
_diffrn_radiation_wavelength 0.71073
_diffrn_reflns_av_R_equivalents 0.0220
_diffrn_reflns_av_sigmaI/netI 0.0381
_diffrn_reflns_limit_h_max 14
_diffrn_reflns_limit_h_min -14
_diffrn_reflns_limit_k_max 13
_diffrn_reflns_limit_k_min -15
_diffrn_reflns_limit_l_max 18
_diffrn_reflns_limit_l_min -19
_diffrn_reflns_number 7506
_diffrn_reflns_theta_full 27.49
_diffrn_reflns_theta_max 27.49
_diffrn_reflns_theta_min 3.39
_exptl_absorpt_coefficient_mu 0.944
_exptl_absorpt_correction_T_max 0.9115
_exptl_absorpt_correction_T_min 0.7983
_exptl_absorpt_correction_type multi-scan
_exptl_absorpt_process_details 'SCALEPACK (Otwinowski & Minor, 1997)'
_exptl_crystal_colour red
_exptl_crystal_density_diffrn 1.622
_exptl_crystal_density_method 'not measured'
_exptl_crystal_description prism
_exptl_crystal_F_000 924
_exptl_crystal_size_max 0.25
_exptl_crystal_size_mid 0.10
_exptl_crystal_size_min 0.10
_refine_diff_density_max 0.559
_refine_diff_density_min -0.519
_refine_diff_density_rms 0.062
_refine_ls_extinction_method none
_refine_ls_goodness_of_fit_ref 1.034
_refine_ls_hydrogen_treatment constr
_refine_ls_matrix_type full
_refine_ls_number_parameters 246
_refine_ls_number_reflns 4296
_refine_ls_number_restraints 0
_refine_ls_restrained_S_all 1.034
_refine_ls_R_factor_all 0.0472
_refine_ls_R_factor_gt 0.0297
_refine_ls_shift/su_max 0.001
_refine_ls_shift/su_mean 0.0001
_refine_ls_structure_factor_coef Fsqd
_refine_ls_weighting_details 'calc w=1/[\s^2^(Fo^2^)+(0.0277P)^2^+0.6353P] where P=(Fo^2^+2Fc^2^)/3'
_refine_ls_weighting_scheme calc
_refine_ls_wR_factor_gt 0.0634
_refine_ls_wR_factor_ref 0.0699
_reflns_number_gt 3390
_reflns_number_total 4296
_reflns_threshold_expression >2\s(I)
_cod_data_source_file cg100993k_si_001.cif
_cod_data_source_block 1
_cod_original_sg_symbol_H-M P21/a
_cod_database_code 4502080

loop_
_symmetry_equiv_pos_as_xyz
'x, y, z'
'-x+1/2, y+1/2, -z'
'-x, -y, -z'
'x-1/2, -y-1/2, z'

loop_
_atom_site_label
_atom_site_type_symbol
_atom_site_fract_x
_atom_site_fract_y
_atom_site_fract_z
_atom_site_U_iso_or_equiv
_atom_site_adp_type
_atom_site_occupancy
_atom_site_symmetry_multiplicity
_atom_site_calc_flag
_atom_site_refinement_flags
Rh1 Rh 0.905772(16) 0.015904(16) 0.435486(12) 0.03881(8) Uani 1 1 d .
N1 N 0.77714(19) -0.01365(17) 0.10721(15) 0.0464(5) Uani 1 1 d .
N2 N 0.7051(2) -0.0498(2) 0.02107(15) 0.0571(6) Uani 1 1 d .
N3 N 0.7449(2) -0.00020(19) -0.04352(16) 0.0557(6) Uani 1 1 d .
N4 N 0.71877(18) 0.05416(18) 0.32300(13) 0.0427(5) Uani 1 1 d .
O1 O 1.01346(15) 0.05596(15) 0.35076(11) 0.0460(4) Uani 1 1 d .
O2 O 1.18944(16) 0.02400(16) 0.47229(12) 0.0512(4) Uani 1 1 d .
O3 O 0.90963(15) -0.15162(14) 0.40229(12) 0.0500(4) Uani 1 1 d .
O4 O 1.08630(16) -0.18068(14) 0.52312(12) 0.0491(4) Uani 1 1 d .
C1 C 0.7574(3) -0.0554(2) 0.19491(18) 0.0541(7) Uani 1 1 d .
H1A H 0.8370 -0.0633 0.2443 0.065 Uiso 1 1 calc R
H1B H 0.7195 -0.1295 0.1828 0.065 Uiso 1 1 calc R
C2 C 0.6760(2) 0.0216(2) 0.23106(18) 0.0456(6) Uani 1 1 d .
C3 C 0.5604(3) 0.0541(3) 0.1727(2) 0.0600(7) Uani 1 1 d .
H3 H 0.5329 0.0308 0.1089 0.072 Uiso 1 1 calc R
C4 C 0.4858(2) 0.1204(3) 0.2079(2) 0.0622(8) Uani 1 1 d .
H4 H 0.4079 0.1428 0.1687 0.075 Uiso 1 1 calc R
C5 C 0.5284(2) 0.1529(2) 0.3023(2) 0.0547(7) Uani 1 1 d .
H5 H 0.4798 0.1974 0.3287 0.066 Uiso 1 1 calc R
C6 C 0.6446(2) 0.1183(2) 0.35718(18) 0.0522(6) Uani 1 1 d .
H6 H 0.6733 0.1405 0.4212 0.063 Uiso 1 1 calc R
C5A C 0.8622(2) 0.0593(2) 0.09735(18) 0.0490(6) Uani 1 1 d .
H5A H 0.9224 0.0963 0.1461 0.059 Uiso 1 1 calc R
C4A C 0.8423(2) 0.0682(2) 0.00085(18) 0.0459(6) Uani 1 1 d .
C1B C 0.9055(2) 0.1339(2) -0.0540(2) 0.0526(7) Uani 1 1 d .
C2B C 0.8596(3) 0.1368(3) -0.1533(2) 0.0689(8) Uani 1 1 d .
H2B H 0.7867 0.0986 -0.1850 0.083 Uiso 1 1 calc R
C3B C 0.9214(4) 0.1961(4) -0.2056(3) 0.0908(11) Uani 1 1 d .
H3B H 0.8910 0.1964 -0.2723 0.109 Uiso 1 1 calc R
C4B C 1.0272(4) 0.2545(4) -0.1594(4) 0.1019(14) Uani 1 1 d .
H4B H 1.0679 0.2957 -0.1945 0.122 Uiso 1 1 calc R
C5B C 1.0723(4) 0.2520(3) -0.0627(4) 0.0987(13) Uani 1 1 d .
H5B H 1.1448 0.2909 -0.0315 0.118 Uiso 1 1 calc R
C6B C 1.0125(3) 0.1925(3) -0.0093(3) 0.0734(9) Uani 1 1 d .
H6B H 1.0448 0.1921 0.0573 0.088 Uiso 1 1 calc R
C7 C 1.1304(2) 0.0537(2) 0.38719(17) 0.0442(6) Uani 1 1 d .
C8 C 1.2084(3) 0.0901(3) 0.32626(19) 0.0570(7) Uani 1 1 d .
H8A H 1.2471 0.1611 0.3492 0.085 Uiso 1 1 calc R
H8B H 1.1568 0.0980 0.2608 0.085 Uiso 1 1 calc R
H8C H 1.2710 0.0343 0.3299 0.085 Uiso 1 1 calc R
C9 C 0.9976(2) -0.2135(2) 0.45249(17) 0.0457(6) Uani 1 1 d .
C10 C 0.9954(3) -0.3365(2) 0.4264(2) 0.0672(8) Uani 1 1 d .
H10A H 1.0755 -0.3586 0.4235 0.101 Uiso 1 1 calc R
H10B H 0.9344 -0.3487 0.3650 0.101 Uiso 1 1 calc R
H10C H 0.9748 -0.3809 0.4741 0.101 Uiso 1 1 calc R

loop_
_atom_site_aniso_label
_atom_site_aniso_U_11
_atom_site_aniso_U_22
_atom_site_aniso_U_33
_atom_site_aniso_U_23
_atom_site_aniso_U_13
_atom_site_aniso_U_12
Rh1 0.03230(12) 0.04197(12) 0.03847(12) 0.00440(8) 0.00573(8) -0.00127(8)
N1 0.0405(12) 0.0490(12) 0.0442(12) -0.0074(9) 0.0055(9) -0.0003(9)
N2 0.0495(14) 0.0660(15) 0.0478(12) -0.0099(11) 0.0038(10) -0.0151(11)
N3 0.0497(14) 0.0647(16) 0.0472(12) -0.0078(10) 0.0071(11) -0.0113(11)
N4 0.0362(11) 0.0472(12) 0.0414(11) 0.0031(9) 0.0071(9) 0.0007(9)
O1 0.0413(10) 0.0512(10) 0.0433(9) 0.0068(8) 0.0103(7) -0.0025(8)
O2 0.0357(9) 0.0680(12) 0.0483(10) 0.0089(8) 0.0109(8) -0.0014(8)
O3 0.0484(10) 0.0438(10) 0.0495(10) 0.0029(8) 0.0033(8) -0.0049(8)
O4 0.0491(10) 0.0430(10) 0.0484(10) 0.0019(8) 0.0054(8) 0.0049(8)
C1 0.0580(17) 0.0527(16) 0.0494(14) 0.0017(12) 0.0138(13) 0.0072(13)
C2 0.0398(13) 0.0435(14) 0.0493(14) -0.0007(11) 0.0080(11) 0.0000(11)
C3 0.0451(16) 0.0704(19) 0.0511(15) -0.0100(14) -0.0042(12) 0.0020(14)
C4 0.0349(14) 0.0674(19) 0.0711(19) -0.0093(15) -0.0026(13) 0.0045(13)
C5 0.0379(14) 0.0576(17) 0.0665(17) -0.0063(13) 0.0130(12) 0.0003(12)
C6 0.0429(15) 0.0608(17) 0.0487(14) -0.0047(12) 0.0083(12) -0.0004(12)
C5A 0.0370(14) 0.0507(15) 0.0529(15) -0.0138(12) 0.0045(11) -0.0017(11)
C4A 0.0367(13) 0.0440(14) 0.0534(14) -0.0086(11) 0.0087(11) 0.0023(11)
C1B 0.0457(15) 0.0433(14) 0.0708(18) -0.0069(12) 0.0211(13) 0.0055(12)
C2B 0.071(2) 0.070(2) 0.075(2) -0.0021(16) 0.0351(17) 0.0056(16)
C3B 0.107(3) 0.091(3) 0.096(3) 0.012(2) 0.062(2) 0.014(2)
C4B 0.100(3) 0.082(3) 0.155(4) 0.026(3) 0.085(3) 0.010(2)
C5B 0.076(3) 0.068(2) 0.164(4) 0.000(3) 0.056(3) -0.016(2)
C6B 0.061(2) 0.064(2) 0.098(3) -0.0090(17) 0.0287(18) -0.0082(15)
C7 0.0447(14) 0.0410(13) 0.0482(14) 0.0010(11) 0.0166(11) -0.0018(11)
C8 0.0540(17) 0.0646(18) 0.0585(16) 0.0051(13) 0.0265(13) -0.0036(14)
C9 0.0518(15) 0.0418(14) 0.0446(14) 0.0054(11) 0.0162(12) -0.0020(11)
C10 0.083(2) 0.0445(16) 0.0661(18) -0.0011(13) 0.0120(16) 0.0017(15)

loop_
_atom_type_symbol
_atom_type_description
_atom_type_scat_dispersion_real
_atom_type_scat_dispersion_imag
_atom_type_scat_source
C C 0.0033 0.0016 'International Tables Vol C Tables 4.2.6.8 and 6.1.1.4'
H H 0.0000 0.0000 'International Tables Vol C Tables 4.2.6.8 and 6.1.1.4'
N N 0.0061 0.0033 'International Tables Vol C Tables 4.2.6.8 and 6.1.1.4'
O O 0.0106 0.0060 'International Tables Vol C Tables 4.2.6.8 and 6.1.1.4'
Rh Rh -1.1178 0.9187 'International Tables Vol C Tables 4.2.6.8 and 6.1.1.4'

loop_
_geom_angle_atom_site_label_1
_geom_angle_atom_site_label_2
_geom_angle_atom_site_label_3
_geom_angle
_geom_angle_site_symmetry_1
_geom_angle_site_symmetry_3
O2 Rh1 O4 90.44(8) 3_756 3_756
O2 Rh1 O3 89.32(7) 3_756 .
O4 Rh1 O3 175.72(6) 3_756 .
O2 Rh1 O1 175.83(6) 3_756 .
O4 Rh1 O1 88.84(7) 3_756 .
O3 Rh1 O1 91.09(7) . .
O2 Rh1 N4 87.66(7) 3_756 .
O4 Rh1 N4 88.27(7) 3_756 .
O3 Rh1 N4 96.00(7) . .
O1 Rh1 N4 96.42(7) . .
O2 Rh1 Rh1 88.14(5) 3_756 3_756
O4 Rh1 Rh1 88.28(5) 3_756 3_756
O3 Rh1 Rh1 87.44(5) . 3_756
O1 Rh1 Rh1 87.74(4) . 3_756
N4 Rh1 Rh1 174.54(5) . 3_756
C5A N1 N2 110.6(2) . .
C5A N1 C1 129.0(2) . .
N2 N1 C1 120.4(2) . .
N3 N2 N1 106.9(2) . .
N2 N3 C4A 109.5(2) . .
C2 N4 C6 117.8(2) . .
C2 N4 Rh1 129.11(17) . .
C6 N4 Rh1 113.05(15) . .
C7 O1 Rh1 118.93(15) . .
C7 O2 Rh1 119.43(16) . 3_756
C9 O3 Rh1 119.50(15) . .
C9 O4 Rh1 119.37(16) . 3_756
N1 C1 C2 112.7(2) . .
N1 C1 H1A 109.1 . .
C2 C1 H1A 109.1 . .
N1 C1 H1B 109.1 . .
C2 C1 H1B 109.1 . .
H1A C1 H1B 107.8 . .
N4 C2 C3 121.3(2) . .
N4 C2 C1 117.3(2) . .
C3 C2 C1 121.3(2) . .
C4 C3 C2 120.5(3) . .
C4 C3 H3 119.8 . .
C2 C3 H3 119.8 . .
C3 C4 C5 118.5(2) . .
C3 C4 H4 120.7 . .
C5 C4 H4 120.7 . .
C4 C5 C6 118.6(3) . .
C4 C5 H5 120.7 . .
C6 C5 H5 120.7 . .
N4 C6 C5 123.3(2) . .
N4 C6 H6 118.3 . .
C5 C6 H6 118.3 . .
N1 C5A C4A 105.7(2) . .
N1 C5A H5A 127.1 . .
C4A C5A H5A 127.1 . .
N3 C4A C5A 107.2(2) . .
N3 C4A C1B 121.3(2) . .
C5A C4A C1B 131.4(2) . .
C6B C1B C2B 118.4(3) . .
C6B C1B C4A 121.3(3) . .
C2B C1B C4A 120.3(3) . .
C3B C2B C1B 120.4(3) . .
C3B C2B H2B 119.8 . .
C1B C2B H2B 119.8 . .
C4B C3B C2B 120.1(4) . .
C4B C3B H3B 120.0 . .
C2B C3B H3B 120.0 . .
C5B C4B C3B 119.7(4) . .
C5B C4B H4B 120.1 . .
C3B C4B H4B 120.1 . .
C4B C5B C6B 121.1(4) . .
C4B C5B H5B 119.5 . .
C6B C5B H5B 119.5 . .
C1B C6B C5B 120.3(4) . .
C1B C6B H6B 119.8 . .
C5B C6B H6B 119.8 . .
O1 C7 O2 125.7(2) . .
O1 C7 C8 118.5(2) . .
O2 C7 C8 115.8(2) . .
C7 C8 H8A 109.5 . .
C7 C8 H8B 109.5 . .
H8A C8 H8B 109.5 . .
C7 C8 H8C 109.5 . .
H8A C8 H8C 109.5 . .
H8B C8 H8C 109.5 . .
O4 C9 O3 125.4(2) . .
O4 C9 C10 117.0(2) . .
O3 C9 C10 117.6(2) . .
C9 C10 H10A 109.5 . .
C9 C10 H10B 109.5 . .
H10A C10 H10B 109.5 . .
C9 C10 H10C 109.5 . .
H10A C10 H10C 109.5 . .
H10B C10 H10C 109.5 . .

loop_
_geom_bond_atom_site_label_1
_geom_bond_atom_site_label_2
_geom_bond_distance
_geom_bond_site_symmetry_2
Rh1 O2 2.0330(18) 3_756
Rh1 O4 2.0373(17) 3_756
Rh1 O3 2.0465(17) .
Rh1 O1 2.0522(17) .
Rh1 N4 2.2898(18) .
Rh1 Rh1 2.4016(3) 3_756
N1 C5A 1.336(3) .
N1 N2 1.342(3) .
N1 C1 1.458(3) .
N2 N3 1.309(3) .
N3 C4A 1.361(3) .
N4 C2 1.339(3) .
N4 C6 1.342(3) .
O1 C7 1.266(3) .
O2 C7 1.268(3) .
O2 Rh1 2.0330(18) 3_756
O3 C9 1.272(3) .
O4 C9 1.259(3) .
O4 Rh1 2.0373(17) 3_756
C1 C2 1.507(4) .
C1 H1A 0.9700 .
C1 H1B 0.9700 .
C2 C3 1.379(4) .
C3 C4 1.370(4) .
C3 H3 0.9300 .
C4 C5 1.371(4) .
C4 H4 0.9300 .
C5 C6 1.376(3) .
C5 H5 0.9300 .
C6 H6 0.9300 .
C5A C4A 1.365(3) .
C5A H5A 0.9300 .
C4A C1B 1.460(4) .
C1B C6B 1.374(4) .
C1B C2B 1.384(4) .
C2B C3B 1.382(5) .
C2B H2B 0.9300 .
C3B C4B 1.367(6) .
C3B H3B 0.9300 .
C4B C5B 1.349(5) .
C4B H4B 0.9300 .
C5B C6B 1.378(5) .
C5B H5B 0.9300 .
C6B H6B 0.9300 .
C7 C8 1.504(3) .
C8 H8A 0.9600 .
C8 H8B 0.9600 .
C8 H8C 0.9600 .
C9 C10 1.504(4) .
C10 H10A 0.9600 .
C10 H10B 0.9600 .
C10 H10C 0.9600 .

loop_
_geom_hbond_atom_site_label_D
_geom_hbond_atom_site_label_H
_geom_hbond_atom_site_label_A
_geom_hbond_distance_DH
_geom_hbond_distance_HA
_geom_hbond_distance_DA
_geom_hbond_angle_DHA
_geom_hbond_site_symmetry_A
C3 H3 N2 0.93 2.79 3.436(3) 127.8 3_655
C4 H4 N3 0.93 2.69 3.278(3) 121.8 3_655
C5B H5B N3 0.93 2.75 3.495(4) 137.3 4_665

loop_
_geom_torsion_atom_site_label_1
_geom_torsion_atom_site_label_2
_geom_torsion_atom_site_label_3
_geom_torsion_atom_site_label_4
_geom_torsion
_geom_torsion_site_symmetry_1
C5A N1 N2 N3 0.3(3) .
C1 N1 N2 N3 -179.0(2) .
N1 N2 N3 C4A -0.1(3) .
O2 Rh1 N4 C2 -132.9(2) 3_756
O4 Rh1 N4 C2 136.6(2) 3_756
O3 Rh1 N4 C2 -43.8(2) .
O1 Rh1 N4 C2 48.0(2) .
O2 Rh1 N4 C6 47.03(18) 3_756
O4 Rh1 N4 C6 -43.48(19) 3_756
O3 Rh1 N4 C6 136.10(18) .
O1 Rh1 N4 C6 -132.12(18) .
O4 Rh1 O1 C7 87.47(18) 3_756
O3 Rh1 O1 C7 -88.25(18) .
N4 Rh1 O1 C7 175.59(18) .
Rh1 Rh1 O1 C7 -0.86(18) 3_756
O2 Rh1 O3 C9 -88.13(19) 3_756
O1 Rh1 O3 C9 87.72(19) .
N4 Rh1 O3 C9 -175.71(18) .
Rh1 Rh1 O3 C9 0.03(18) 3_756
C5A N1 C1 C2 85.8(3) .
N2 N1 C1 C2 -95.0(3) .
C6 N4 C2 C3 1.0(4) .
Rh1 N4 C2 C3 -179.1(2) .
C6 N4 C2 C1 -176.9(2) .
Rh1 N4 C2 C1 3.0(3) .
N1 C1 C2 N4 -128.1(2) .
N1 C1 C2 C3 54.0(4) .
N4 C2 C3 C4 -0.4(5) .
C1 C2 C3 C4 177.4(3) .
C2 C3 C4 C5 -0.4(5) .
C3 C4 C5 C6 0.5(4) .
C2 N4 C6 C5 -0.8(4) .
Rh1 N4 C6 C5 179.3(2) .
C4 C5 C6 N4 0.0(4) .
N2 N1 C5A C4A -0.3(3) .
C1 N1 C5A C4A 178.9(2) .
N2 N3 C4A C5A 0.0(3) .
N2 N3 C4A C1B 179.7(2) .
N1 C5A C4A N3 0.2(3) .
N1 C5A C4A C1B -179.5(3) .
N3 C4A C1B C6B -172.3(3) .
C5A C4A C1B C6B 7.4(5) .
N3 C4A C1B C2B 6.5(4) .
C5A C4A C1B C2B -173.7(3) .
C6B C1B C2B C3B 0.9(5) .
C4A C1B C2B C3B -178.0(3) .
C1B C2B C3B C4B -1.4(6) .
C2B C3B C4B C5B 1.4(6) .
C3B C4B C5B C6B -0.8(7) .
C2B C1B C6B C5B -0.3(5) .
C4A C1B C6B C5B 178.5(3) .
C4B C5B C6B C1B 0.3(6) .
Rh1 O1 C7 O2 3.1(3) .
Rh1 O1 C7 C8 -176.30(18) .
Rh1 O2 C7 O1 -3.8(4) 3_756
Rh1 O2 C7 C8 175.57(17) 3_756
Rh1 O4 C9 O3 0.4(3) 3_756
Rh1 O4 C9 C10 -178.88(19) 3_756
Rh1 O3 C9 O4 -0.3(3) .
Rh1 O3 C9 C10 179.00(19) .
